data_7220524
loop_
_publ_author_name
'Ingram, Conrad W.'
'Kibakaya, Geoffrey'
'Bacsa, John'
'Mathis,II, Stephan R.'
'Holder, Alvin A.'
'Rambaran, Varma H.'
'Dennis, Brandon'
'Castaneda, Esmeralda'
'Robbins, Julianne S.'
'John Zhang, Z.'

_publ_section_title
;
 Complex three-dimensional lanthanide metal--organic frameworks with
 variable coordination spheres based on pyrazine-2,3,5,6-tetracarboxylate
;
_journal_issue 29
_journal_name_full CrystEngComm
_journal_page_first 5377
_journal_paper_doi 10.1039/C4CE02564D
_journal_volume 17
_journal_year 2015
_chemical_formula_moiety 'C24 H22 Gd4 N6 O35, 10(H2 O)'
_chemical_formula_sum 'C24 H42 Gd4 N6 O45'
_chemical_formula_weight 1763.63
_space_group_crystal_system triclinic
_space_group_IT_number 2
_space_group_name_Hall '-P 1'
_space_group_name_H-M_alt 'P -1'
_symmetry_space_group_name_Hall '-P 1'
_symmetry_space_group_name_H-M 'P -1'
_atom_sites_solution_hydrogens difmap
_atom_sites_solution_primary iterative
_audit_creation_date 2014-11-07
_audit_creation_method
;
Olex2 1.2-beta
(compiled 2014.11.03 svn.r3071 for OlexSys, GUI svn.r4932)
;
_audit_update_record
;
2015-04-30 deposited with the CCDC.
2015-05-19 downloaded from the CCDC.
;
_cell_angle_alpha 88.5392(17)
_cell_angle_beta 86.4998(15)
_cell_angle_gamma 81.2519(16)
_cell_formula_units_Z 2
_cell_length_a 8.5607(10)
_cell_length_b 14.1023(17)
_cell_length_c 20.294(2)
_cell_measurement_reflns_used 5744
_cell_measurement_temperature 110(2)
_cell_measurement_theta_max 33.233
_cell_measurement_theta_min 2.503
_cell_volume 2416.7(5)
_computing_cell_refinement 'SAINT v7.68A (Bruker, 2009)'
_computing_data_collection 'APEX2 v2011.2-4 (Bruker, 2011)'
_computing_data_reduction 'SAINT v7.68A (Bruker, 2009)'
_computing_molecular_graphics 'Olex2 (Dolomanov et al., 2009)'
_computing_publication_material 'Olex2 (Dolomanov et al., 2009)'
_computing_structure_refinement 'XL (Sheldrick, 2008)'
_computing_structure_solution
;
Superflip (Palatinus & Chapuis, 2007;Palatinus & van der Lee, 2008;
Palatinus et al., 2012)
;
_diffrn_ambient_temperature 110(2)
_diffrn_detector_area_resol_mean 512
_diffrn_measured_fraction_theta_full 0.992
_diffrn_measured_fraction_theta_max 0.915
_diffrn_measurement_device_type 'Bruker APEX-II CCD'
_diffrn_measurement_method '\f and \w scans with a narrow frame width'
_diffrn_radiation_monochromator graphite
_diffrn_radiation_type MoK\a
_diffrn_radiation_wavelength 0.71073
_diffrn_reflns_av_R_equivalents 0.0571
_diffrn_reflns_av_unetI/netI 0.0648
_diffrn_reflns_laue_measured_fraction_full 0.992
_diffrn_reflns_laue_measured_fraction_max 0.915
_diffrn_reflns_limit_h_max 13
_diffrn_reflns_limit_h_min -11
_diffrn_reflns_limit_k_max 21
_diffrn_reflns_limit_k_min -21
_diffrn_reflns_limit_l_max 29
_diffrn_reflns_limit_l_min -31
_diffrn_reflns_number 24173
_diffrn_reflns_point_group_measured_fraction_full 0.992
_diffrn_reflns_point_group_measured_fraction_max 0.915
_diffrn_reflns_theta_full 26.000
_diffrn_reflns_theta_max 33.346
_diffrn_reflns_theta_min 2.011
_diffrn_source 'sealed tube'
_diffrn_source_current 30
_diffrn_source_voltage 45
_diffrn_standards_number 0
_exptl_absorpt_coefficient_mu 5.552
_exptl_absorpt_correction_T_max 1
_exptl_absorpt_correction_T_min 0.4305
_exptl_absorpt_correction_type multi-scan
_exptl_absorpt_process_details
;
 TWINABS-2012/1 (Bruker,2012) was used for absorption correction.
 
For component 1:
 wR2(int) was 0.0637 before and 0.0418 after correction.
 The Ratio of minimum to maximum transmission is 0.66.
 The \l/2 correction factor is Not present
 
For component 2:
 wR2(int) was 0.0781 before and 0.0591 after correction.
 The Ratio of minimum to maximum transmission is 0.66.
 The \l/2 correction factor is Not present

Final HKLF 4 output contains 66002 reflections, Rint = 0.0431
 (34334 with I > 3sig(I), Rint = 0.0392)
;
_exptl_crystal_colour colourless
_exptl_crystal_colour_primary colourless
_exptl_crystal_density_diffrn 2.424
_exptl_crystal_description needle
_exptl_crystal_F_000 1688
_exptl_crystal_size_max 0.394
_exptl_crystal_size_mid 0.146
_exptl_crystal_size_min 0.108
_refine_diff_density_max 4.712
_refine_diff_density_min -5.877
_refine_diff_density_rms 0.384
_refine_ls_extinction_method none
_refine_ls_goodness_of_fit_ref 1.056
_refine_ls_hydrogen_treatment mixed
_refine_ls_matrix_type full
_refine_ls_number_parameters 814
_refine_ls_number_reflns 17134
_refine_ls_number_restraints 238
_refine_ls_restrained_S_all 1.060
_refine_ls_R_factor_all 0.0690
_refine_ls_R_factor_gt 0.0570
_refine_ls_shift/su_max 0.005
_refine_ls_shift/su_mean 0.002
_refine_ls_structure_factor_coef Fsqd
_refine_ls_weighting_details 'w=1/[\s^2^(Fo^2^)+(0.0853P)^2^+17.1055P] where P=(Fo^2^+2Fc^2^)/3'
_refine_ls_weighting_scheme calc
_refine_ls_wR_factor_gt 0.1455
_refine_ls_wR_factor_ref 0.1516
_reflns_Friedel_coverage 0.000
_reflns_number_gt 14301
_reflns_number_total 17134
_reflns_threshold_expression 'I > 2\s(I)'
_cod_data_source_file c4ce02564d2.cif
_cod_data_source_block twin4
_cod_depositor_comments 'Adding full bibliography for 7220524--7220525.cif.'
_cod_original_cell_volume 2416.6(5)
_cod_database_code 7220524
_shelxl_version_number 2014/6
_shelx_space_group_comment
;
The symmetry employed for this shelxl refinement is uniquely defined
by the following loop, which should always be used as a source of
symmetry information in preference to the above space-group names.
They are only intended as comments.
;
_olex2_refinement_description
;
1. Fixed Uiso
 At 1.5 times of:
  All H(H) groups, All O(H) groups, All O(H,H) groups
2. Restrained distances
 O1W-H1WA = O1W-H1WB = O2W-H2WA = O3W-H3WB = O3W-H3WA = O4W-H4WB = O4W-H4WA
 0.985 with sigma of 0.01
 O5W-H5WB = O5W-H5WA = O6W-H6WB = O6W-H6WA = O7W-H7WA = O7W-H7WB = O8W-H8WA =
 O8W-H8WB
 0.985 with sigma of 0.01
 H1WB-H1WA = H2WA-H2WB = H3WB-H3WA = H4WB-H4WA = H5WB-H5WA = H6WB-H6WA = H7WB-
 H7WA = H8WA-H8WB
 1.548 with sigma of 0.01
 O9W-H9WB = O9W-H9WA = O10W-H10A = O10W-H10B = O11W-H11B = O11W-H11A = O12W-
 H12B = O12W-H12A
 0.985 with sigma of 0.01
 H9WB-H9WA = H10A-H10B = H11A-H11B = H12B-H12A
 1.548 with sigma of 0.01
 O6_$8-H2WB
 1.7 with sigma of 0.01
 O16W-H1WB
 1.7 with sigma of 0.02
 H1WA-O12W_$10
 1.7 with sigma of 0.02
 O22_$9-H4WB = O19W_$10-H4WA
 1.7 with sigma of 0.02
 O6_$2-H5WB
 1.9 with sigma of 0.02
 O18W-H6WB
 1.685 with sigma of 0.02
 O11_$3-H6WA
 1.8 with sigma of 0.02
 O4W_$4-H7WA
 1.9 with sigma of 0.02
 O23_$5-H7WB
 1.9 with sigma of 0.02
 O12-H8WB = H8WA-O7_$3
 1.9 with sigma of 0.02
 O18_$5-H9WA
 1.85 with sigma of 0.02
 O20_$6-H9WB
 1.923 with sigma of 0.003
 O10W_$1-H3WA
 1.7 with sigma of 0.02
 O14_$3-H10A = O12W_$10-H10B
 1.8 with sigma of 0.02
 O12W_$10-H10B = O14_$3-H10A
 1.9 with sigma of 0.02
 O21_$6-H11B
 1.88 with sigma of 0.02
 O13_$7-H11A
 1.9 with sigma of 0.02
 H12A-O24_$4
 1.9 with sigma of 0.01
 H5WA-O10_$2
 1.9 with sigma of 0.02
 H5WB-O6_$2
 1.9 with sigma of 0.02
 H5WB-O5W
 0.995 with sigma of 0.005
 O6_$2-H5WB
 2.1 with sigma of 0.02
 O21W-H21B = O21W-H21A
 0.985 with sigma of 0.005
 H21B-H21A
 1.555 with sigma of 0.005
3. Uiso/Uaniso restraints and constraints
Uanis(C12) \\sim Ueq: with sigma of 0.01 and sigma for terminal atoms of 0.01
Uanis(N3) \\sim Ueq: with sigma of 0.005 and sigma for terminal atoms of 0.005
Uanis(C11) \\sim Ueq: with sigma of 0.005 and sigma for terminal atoms of 0.005
4. Rigid body (RIGU) restrains
 O3, C4, O4, C3
 with sigma for 1-2 distances of 0.002 and sigma for 1-3 distances of 0.002
 O6, O5, C10, C9
 with sigma for 1-2 distances of 0.002 and sigma for 1-3 distances of 0.002
 C9, N5, C8, C12, N6, C7, C6
 with sigma for 1-2 distances of 0.002 and sigma for 1-3 distances of 0.002
 C8, C12, O9, O10
 with sigma for 1-2 distances of 0.001 and sigma for 1-3 distances of 0.001
 O9, C12, O10, C8
 with sigma for 1-2 distances of 0.002 and sigma for 1-3 distances of 0.002
 O21, C23, C20, N3, C19, C18, N4, C21
 with sigma for 1-2 distances of 0.002 and sigma for 1-3 distances of 0.002
 C7, C11, O12
 with sigma for 1-2 distances of 0.002 and sigma for 1-3 distances of 0.002
5.a Free rotating group:
 O15W(H15A,H15B), O16W(H16A,H16B), O13W(H13A,H13B), O19W(H19A,H19B), O17W(H17A,
 H17B), O18W(H18A,H18B), O14W(H14A,H14B)
5.b Rotating group:
 O20W(H20A,H20B)
;
_olex2_diffrn_ambient_temperature_device 'Oxford Cryosystems'
_olex2_exptl_crystal_mounting_method 'The crystal was mounted on a loop with paratone oil'
_olex2_submission_special_instructions 'No special instructions were received'

loop_
_space_group_symop_operation_xyz
'x, y, z'
'-x, -y, -z'

loop_
_atom_site_label
_atom_site_type_symbol
_atom_site_fract_x
_atom_site_fract_y
_atom_site_fract_z
_atom_site_U_iso_or_equiv
_atom_site_adp_type
_atom_site_occupancy
_atom_site_site_symmetry_order
_atom_site_calc_flag
_atom_site_refinement_flags_posn
_atom_site_refinement_flags_adp
H3WA H 1.407(2) 0.6487(8) 0.2692(3) 0.023(16) Uiso 1 1 d D .
H9WA H 1.2370(7) 0.9069(12) 0.6063(10) 0.014(14) Uiso 1 1 d D .
H9WB H 1.0534(4) 0.9276(4) 0.6101(5) 0.020 Uiso 1 1 d DR .
C1 C 1.2525(5) 0.5883(3) 0.09227(18) 0.0090(7) Uani 1 1 d . .
C2 C 1.3873(4) 0.5362(3) 0.04726(18) 0.0074(7) Uani 1 1 d . .
C3 C 1.4905(4) 0.4508(3) 0.05874(18) 0.0079(6) Uani 1 1 d . U
C4 C 1.5043(5) 0.3876(3) 0.12180(19) 0.0110(7) Uani 1 1 d . U
C5 C 1.1271(5) 0.9327(3) 0.09011(19) 0.0106(7) Uani 1 1 d . .
C6 C 0.9776(4) 0.9105(3) 0.06190(19) 0.0089(6) Uani 1 1 d . U
C7 C 0.8216(5) 0.9566(3) 0.07765(18) 0.0085(6) Uani 1 1 d . U
C8 C 0.7238(5) 0.8484(3) 0.01594(19) 0.0085(5) Uani 1 1 d . U
C9 C 0.8754(5) 0.8038(3) -0.00209(19) 0.0089(6) Uani 1 1 d . U
C10 C 0.9190(5) 0.7211(3) -0.0498(2) 0.0130(7) Uani 1 1 d . U
C11 C 0.7823(5) 1.0455(3) 0.1189(2) 0.0108(7) Uani 1 1 d . U
C12 C 0.5756(4) 0.8125(3) -0.00280(19) 0.0083(5) Uani 1 1 d . U
C13 C 1.2063(5) 0.5822(3) 0.40344(18) 0.0096(7) Uani 1 1 d . .
C14 C 1.0915(4) 0.5353(3) 0.45065(18) 0.0082(7) Uani 1 1 d . .
C15 C 0.9825(4) 0.5452(3) 0.55902(18) 0.0076(7) Uani 1 1 d . .
C16 C 0.9899(5) 0.5999(3) 0.62193(19) 0.0111(7) Uani 1 1 d . .
C17 C 1.4927(5) 1.0215(3) 0.3521(2) 0.0122(8) Uani 1 1 d . .
C18 C 1.4813(5) 0.9452(3) 0.4064(2) 0.0107(7) Uani 1 1 d . U
C19 C 1.3450(5) 0.9054(3) 0.42695(19) 0.0090(6) Uani 1 1 d . U
C20 C 1.4957(5) 0.7991(3) 0.49636(19) 0.0099(6) Uani 1 1 d . U
C21 C 1.6310(4) 0.8406(3) 0.47433(17) 0.0067(6) Uani 1 1 d . U
C22 C 1.7952(5) 0.8044(3) 0.4970(2) 0.0109(8) Uani 1 1 d . .
C23 C 1.4965(5) 0.7173(3) 0.54468(19) 0.0092(6) Uani 1 1 d . U
C24 C 1.1776(5) 0.9331(3) 0.40563(19) 0.0100(7) Uani 1 1 d . .
N2 N 1.0714(4) 0.5777(2) 0.50935(16) 0.0084(6) Uani 1 1 d . .
N3 N 1.3565(4) 0.8335(2) 0.47182(15) 0.0066(5) Uani 1 1 d . U
N5 N 1.0006(4) 0.8358(2) 0.02209(17) 0.0102(6) Uani 1 1 d . U
N6 N 0.6964(4) 0.9236(2) 0.05561(17) 0.0103(6) Uani 1 1 d . U
N4 N 1.6216(4) 0.9137(3) 0.43163(18) 0.0122(6) Uani 1 1 d . U
O1 O 1.2156(4) 0.6757(2) 0.07924(15) 0.0129(6) Uani 1 1 d . .
O1W O 1.0233(4) 0.6153(2) 0.26342(16) 0.0201(7) Uani 1 1 d D .
H1WA H 0.9298(10) 0.6295(12) 0.2961(4) 0.030 Uiso 1 1 d DR .
H1WB H 1.0221(19) 0.6771(5) 0.2395(5) 0.030 Uiso 1 1 d DR .
O2 O 1.1857(4) 0.5426(2) 0.13631(14) 0.0123(6) Uani 1 1 d . .
O2W O 1.0935(4) 0.3794(2) 0.19628(16) 0.0236(7) Uani 1 1 d D .
H2WA H 0.9934(9) 0.3601(14) 0.2140(5) 0.035 Uiso 1 1 d DR .
H2WB H 1.1167(15) 0.3437(19) 0.1547(4) 0.035 Uiso 1 1 d DR .
N1 N 1.4006(4) 0.5826(2) -0.01093(16) 0.0088(6) Uani 1 1 d . .
O3W O 1.3948(4) 0.6062(2) 0.23224(15) 0.0189(7) Uani 1 1 d D .
H3WB H 1.4871(11) 0.6135(16) 0.2021(4) 0.028 Uiso 1 1 d DR .
O3 O 1.4383(4) 0.4198(2) 0.17464(15) 0.0164(7) Uani 1 1 d . U
O4W O 1.3606(5) 0.3473(3) 0.30224(15) 0.0246(9) Uani 1 1 d D .
H4WA H 1.4571(12) 0.3094(10) 0.2826(5) 0.037 Uiso 1 1 d DR .
H4WB H 1.376(2) 0.343(2) 0.3501(3) 0.037 Uiso 1 1 d DR .
O4 O 1.5868(4) 0.3067(2) 0.11474(15) 0.0139(6) Uani 1 1 d . U
O5W O 1.3451(4) 1.1496(2) 0.17418(15) 0.0206(8) Uani 1 1 d D .
H5WA H 1.4351(10) 1.1269(9) 0.1413(5) 0.031 Uiso 1 1 d DR .
H5WB H 1.2858(8) 1.2021(4) 0.1464(3) 0.031 Uiso 1 1 d DR .
O5 O 1.0650(3) 0.6882(2) -0.05729(15) 0.0119(6) Uani 1 1 d . U
O6W O 1.0295(4) 1.1624(2) 0.19408(16) 0.0215(8) Uani 1 1 d D .
H6WA H 0.9563(12) 1.1523(10) 0.1595(4) 0.032 Uiso 1 1 d DR .
H6WB H 0.9609(17) 1.2043(7) 0.2255(4) 0.032 Uiso 1 1 d DR .
O6 O 0.8089(4) 0.6951(2) -0.07881(15) 0.0172(6) Uani 1 1 d D U
O7W O 1.1954(4) 1.1726(2) 0.30946(14) 0.0160(7) Uani 1 1 d D .
H7WA H 1.2472(13) 1.2326(5) 0.3072(7) 0.024 Uiso 1 1 d DR .
H7WB H 1.182(2) 1.1635(9) 0.3585(3) 0.024 Uiso 1 1 d DR .
O7 O 1.2549(3) 0.8912(2) 0.06385(15) 0.0130(6) Uani 1 1 d D .
O8W O 1.4387(4) 0.9450(2) 0.17100(15) 0.0176(7) Uani 1 1 d D .
H8WA H 1.3875(10) 0.9304(9) 0.1304(4) 0.026 Uiso 1 1 d DR .
H8WB H 1.5241(8) 0.9797(7) 0.1535(8) 0.026 Uiso 1 1 d DR .
O8 O 1.1098(4) 0.9893(2) 0.13775(15) 0.0139(6) Uani 1 1 d . .
O9W O 1.1438(3) 0.8825(2) 0.59091(15) 0.0138(6) Uani 1 1 d D .
O9 O 0.5306(3) 0.7443(2) 0.03041(15) 0.0115(5) Uani 1 1 d . U
O10 O 0.4975(4) 0.8557(2) -0.04847(15) 0.0128(5) Uani 1 1 d D U
O11 O 0.8301(4) 1.1210(2) 0.09551(14) 0.0114(6) Uani 1 1 d D .
O12 O 0.7021(4) 1.0390(2) 0.17163(15) 0.0174(6) Uani 1 1 d D U
O13 O 1.2785(4) 0.5362(2) 0.35698(14) 0.0120(6) Uani 1 1 d D .
O14 O 1.2246(3) 0.6660(2) 0.41849(15) 0.0121(6) Uani 1 1 d D .
O15 O 1.0332(4) 0.6811(2) 0.61352(14) 0.0134(6) Uani 1 1 d . .
O16 O 0.9621(4) 0.5603(2) 0.67619(15) 0.0176(7) Uani 1 1 d . .
O17 O 1.4455(4) 1.0039(2) 0.29744(15) 0.0162(7) Uani 1 1 d . .
O18 O 1.5576(4) 1.0920(2) 0.36598(17) 0.0166(7) Uani 1 1 d D .
O20 O 1.1493(3) 1.0005(2) 0.36364(14) 0.0120(6) Uani 1 1 d D .
O20W O 1.2232(4) 0.8605(2) 0.25715(17) 0.0182(7) Uani 1 1 d . .
H20A H 1.3177 0.8355 0.2638 0.027 Uiso 1 1 d GR .
H20B H 1.1936 0.8367 0.2227 0.027 Uiso 1 1 d GR .
O19 O 1.0767(4) 0.8865(2) 0.43284(15) 0.0136(6) Uani 1 1 d . .
O21W O 0.9392(3) 1.0053(2) 0.26840(13) 0.0193(7) Uani 1 1 d D .
H21A H 0.8626(6) 1.0057(6) 0.23472(18) 0.029 Uiso 1 1 d DR .
H21B H 0.8899(12) 1.0519(4) 0.3010(2) 0.029 Uiso 1 1 d DR .
O21 O 1.3618(4) 0.6906(2) 0.55860(15) 0.0132(6) Uani 1 1 d D U
O22 O 1.6244(4) 0.6812(2) 0.56684(15) 0.0140(6) Uani 1 1 d D .
O23 O 1.8457(4) 0.8405(2) 0.54451(15) 0.0139(6) Uani 1 1 d D .
O24 O 1.8761(4) 0.7411(2) 0.45989(15) 0.0136(6) Uani 1 1 d D .
Gd1 Gd 1.27504(2) 0.76286(2) -0.01904(2) 0.00660(3) Uani 1 1 d . U
Gd2 Gd 1.23167(2) 0.48581(2) 0.24766(2) 0.00890(4) Uani 1 1 d . .
Gd3 Gd 1.11899(2) 0.75955(2) 0.51428(2) 0.00723(3) Uani 1 1 d . .
Gd4 Gd 1.21156(2) 1.03019(2) 0.24149(2) 0.00975(4) Uani 1 1 d . .
O15W O 0.6252(4) 0.6352(3) 0.13969(17) 0.0197(7) Uani 1 1 d . .
H15A H 0.6066 0.6663 0.1040 0.030 Uiso 1 1 d G .
H15B H 0.6885 0.5838 0.1317 0.030 Uiso 1 1 d G .
O10W O 1.4451(4) 0.7300(2) 0.32630(15) 0.0168(7) Uani 1 1 d D .
H10A H 1.3833(8) 0.7106(12) 0.3656(5) 0.025 Uiso 1 1 d DR .
H10B H 1.5567(6) 0.7048(18) 0.3376(9) 0.025 Uiso 1 1 d DR .
O16W O 1.0307(4) 0.7698(2) 0.18386(17) 0.0200(7) Uani 1 1 d D .
H16A H 1.0586 0.8155 0.1605 0.030 Uiso 1 1 d G .
H16B H 0.9425 0.7575 0.1720 0.030 Uiso 1 1 d G .
O13W O 0.8918(6) 0.8370(3) 0.3171(2) 0.0353(10) Uani 1 1 d . .
H13A H 0.8932 0.8919 0.2972 0.053 Uiso 1 1 d DG .
H13B H 0.8140 0.8004 0.3215 0.053 Uiso 1 1 d G .
O19W O 1.5935(5) 0.2141(3) 0.26057(18) 0.0230(8) Uani 1 1 d D .
H19A H 1.5890 0.1725 0.2914 0.035 Uiso 1 1 d G .
H19B H 1.5766 0.1901 0.2242 0.035 Uiso 1 1 d G .
O17W O 0.8736(5) 0.5111(3) 0.0913(2) 0.0315(10) Uani 1 1 d . .
H17A H 0.8701 0.4525 0.0842 0.047 Uiso 1 1 d G .
H17B H 0.9402 0.5154 0.1200 0.047 Uiso 1 1 d G .
O18W O 0.8518(5) 0.3015(3) 0.26061(19) 0.0272(9) Uani 1 1 d D .
H18A H 0.7846 0.3421 0.2418 0.041 Uiso 1 1 d G .
H18B H 0.8427 0.3103 0.3020 0.041 Uiso 1 1 d G .
O14W O 0.7073(5) 0.7911(3) 0.2084(2) 0.0330(10) Uani 1 1 d . .
H14A H 0.6325 0.8341 0.1971 0.050 Uiso 1 1 d G .
H14B H 0.6850 0.7361 0.2001 0.050 Uiso 1 1 d G .
O12W O 0.7640(4) 0.6473(2) 0.35597(16) 0.0194(7) Uani 1 1 d D .
H12A H 0.7678(14) 0.6817(5) 0.3973(3) 0.029 Uiso 1 1 d DR .
H12B H 0.7306(18) 0.5861(5) 0.3710(8) 0.029 Uiso 1 1 d DR .
O11W O 1.6144(5) 0.4975(3) 0.3886(3) 0.0484(13) Uani 1 1 d D .
H11A H 1.5036(8) 0.5146(9) 0.3744(9) 0.073 Uiso 1 1 d DR .
H11B H 1.6222(18) 0.4282(5) 0.3976(10) 0.073 Uiso 1 1 d DR .

loop_
_atom_site_aniso_label
_atom_site_aniso_U_11
_atom_site_aniso_U_22
_atom_site_aniso_U_33
_atom_site_aniso_U_23
_atom_site_aniso_U_13
_atom_site_aniso_U_12
C1 0.0091(15) 0.0117(15) 0.0056(13) -0.0051(12) 0.0002(12) 0.0011(12)
C2 0.0082(14) 0.0083(14) 0.0052(13) -0.0031(11) -0.0006(12) 0.0009(12)
C3 0.0074(14) 0.0097(13) 0.0066(12) -0.0029(10) 0.0006(10) -0.0015(11)
C4 0.0125(14) 0.0114(12) 0.0076(11) -0.0016(9) 0.0028(10) 0.0022(11)
C5 0.0111(15) 0.0112(15) 0.0095(15) -0.0044(12) -0.0014(13) -0.0010(12)
C6 0.0065(11) 0.0114(12) 0.0084(13) -0.0030(10) 0.0002(10) 0.0000(9)
C7 0.0084(11) 0.0105(11) 0.0059(12) -0.0023(9) 0.0008(9) 0.0004(9)
C8 0.0073(8) 0.0104(10) 0.0075(11) -0.0018(8) 0.0012(7) -0.0004(6)
C9 0.0092(10) 0.0077(11) 0.0096(12) -0.0026(9) 0.0011(9) -0.0007(8)
C10 0.0068(11) 0.0139(14) 0.0170(14) -0.0070(11) 0.0045(10) 0.0015(9)
C11 0.0054(13) 0.0133(13) 0.0129(12) -0.0064(10) -0.0016(10) 0.0026(10)
C12 0.0059(8) 0.0094(8) 0.0089(8) -0.0044(6) 0.0011(6) 0.0014(6)
C13 0.0107(15) 0.0119(15) 0.0059(14) -0.0018(12) 0.0015(12) -0.0015(12)
C14 0.0081(14) 0.0086(14) 0.0078(14) -0.0039(12) 0.0013(12) -0.0007(12)
C15 0.0082(14) 0.0093(14) 0.0047(13) -0.0021(11) 0.0007(12) -0.0002(12)
C16 0.0074(14) 0.0191(17) 0.0074(14) -0.0056(13) 0.0030(12) -0.0046(13)
C17 0.0072(15) 0.0168(17) 0.0122(16) 0.0012(14) 0.0005(13) -0.0011(13)
C18 0.0102(11) 0.0113(13) 0.0106(14) -0.0005(11) -0.0015(10) -0.0013(9)
C19 0.0074(12) 0.0100(12) 0.0091(13) 0.0002(10) -0.0011(10) 0.0003(9)
C20 0.0078(11) 0.0116(12) 0.0095(12) -0.0009(10) -0.0005(9) 0.0010(9)
C21 0.0043(11) 0.0110(12) 0.0044(11) -0.0032(9) -0.0006(9) 0.0004(9)
C22 0.0102(15) 0.0123(15) 0.0093(15) 0.0021(13) 0.0009(13) 0.0006(13)
C23 0.0067(12) 0.0106(12) 0.0102(13) -0.0008(10) 0.0003(10) -0.0013(9)
C24 0.0100(15) 0.0097(15) 0.0095(15) -0.0019(12) -0.0021(13) 0.0016(12)
N2 0.0076(13) 0.0111(13) 0.0059(12) -0.0021(11) 0.0003(11) 0.0007(11)
N3 0.0061(10) 0.0068(10) 0.0056(10) -0.0027(8) 0.0008(8) 0.0030(8)
N5 0.0111(11) 0.0105(11) 0.0092(12) -0.0035(9) 0.0001(9) -0.0023(9)
N6 0.0089(11) 0.0115(11) 0.0100(12) -0.0040(9) -0.0003(9) 0.0005(9)
N4 0.0103(11) 0.0155(12) 0.0108(12) 0.0011(10) -0.0012(9) -0.0022(9)
O1 0.0137(13) 0.0125(12) 0.0104(12) -0.0029(10) 0.0035(10) 0.0036(10)
O1W 0.0165(14) 0.0181(14) 0.0209(15) 0.0029(12) 0.0093(12) 0.0083(12)
O2 0.0137(13) 0.0159(13) 0.0062(11) -0.0014(10) 0.0030(10) 0.0000(11)
O2W 0.0361(17) 0.0269(15) 0.0127(13) -0.0106(11) 0.0036(13) -0.0207(12)
N1 0.0076(13) 0.0112(13) 0.0067(12) -0.0021(11) 0.0021(11) 0.0004(11)
O3W 0.0222(14) 0.0233(14) 0.0132(13) -0.0076(11) 0.0108(11) -0.0133(11)
O3 0.0243(15) 0.0150(12) 0.0058(10) -0.0017(9) 0.0048(10) 0.0080(11)
O4W 0.036(2) 0.0240(16) 0.0091(13) 0.0003(12) 0.0026(14) 0.0102(15)
O4 0.0159(13) 0.0114(10) 0.0119(12) -0.0012(9) 0.0038(10) 0.0045(9)
O5W 0.0197(15) 0.0214(15) 0.0188(15) 0.0020(13) 0.0051(13) -0.0002(13)
O5 0.0061(9) 0.0139(12) 0.0151(12) -0.0077(10) 0.0025(9) 0.0002(8)
O6W 0.0256(16) 0.0155(14) 0.0230(15) -0.0043(12) -0.0111(13) 0.0021(13)
O6 0.0107(11) 0.0201(13) 0.0204(13) -0.0138(10) 0.0008(9) 0.0002(9)
O7W 0.0191(14) 0.0165(13) 0.0126(13) -0.0048(11) 0.0015(11) -0.0035(11)
O7 0.0068(11) 0.0146(12) 0.0172(13) -0.0085(11) 0.0004(10) 0.0005(10)
O8W 0.0120(13) 0.0256(15) 0.0142(13) -0.0073(12) 0.0015(11) 0.0010(12)
O8 0.0100(12) 0.0194(13) 0.0112(12) -0.0086(11) -0.0011(10) 0.0035(11)
O9W 0.0114(12) 0.0135(12) 0.0163(13) -0.0106(10) 0.0011(11) -0.0006(10)
O9 0.0076(9) 0.0139(8) 0.0131(10) 0.0000(7) -0.0028(8) -0.0016(7)
O10 0.0089(9) 0.0156(10) 0.0137(8) 0.0005(7) -0.0020(7) -0.0008(8)
O11 0.0129(12) 0.0102(11) 0.0106(12) -0.0005(10) -0.0045(10) 0.0016(10)
O12 0.0155(13) 0.0207(14) 0.0159(11) -0.0065(10) 0.0059(10) -0.0046(11)
O13 0.0142(13) 0.0146(12) 0.0068(11) -0.0045(10) 0.0024(10) -0.0017(10)
O14 0.0103(12) 0.0129(12) 0.0130(12) -0.0051(10) 0.0047(10) -0.0025(10)
O15 0.0193(13) 0.0145(12) 0.0080(11) -0.0052(10) 0.0016(10) -0.0077(10)
O16 0.0222(15) 0.0245(15) 0.0079(12) -0.0044(11) 0.0039(11) -0.0102(12)
O17 0.0186(14) 0.0204(14) 0.0101(12) 0.0005(11) -0.0019(11) -0.0041(12)
O18 0.0177(14) 0.0143(13) 0.0192(14) 0.0000(11) -0.0076(12) -0.0047(11)
O20 0.0132(12) 0.0122(12) 0.0103(12) -0.0005(10) -0.0029(10) 0.0004(10)
O20W 0.0196(15) 0.0141(13) 0.0205(15) -0.0021(12) -0.0022(13) -0.0003(12)
O19 0.0080(11) 0.0188(13) 0.0147(13) -0.0003(11) -0.0013(10) -0.0043(10)
O21W 0.0143(14) 0.0286(16) 0.0156(14) -0.0022(13) -0.0043(12) -0.0039(12)
O21 0.0081(10) 0.0153(12) 0.0159(13) 0.0035(10) -0.0009(9) -0.0011(9)
O22 0.0113(12) 0.0166(13) 0.0128(13) 0.0041(11) 0.0001(11) 0.0016(11)
O23 0.0087(12) 0.0200(13) 0.0129(12) -0.0061(11) 0.0006(10) -0.0014(10)
O24 0.0118(13) 0.0151(13) 0.0130(12) -0.0060(10) 0.0016(11) 0.0014(11)
Gd1 0.00507(7) 0.00772(7) 0.00611(7) -0.00237(6) 0.00093(6) 0.00178(5)
Gd2 0.01185(7) 0.00861(7) 0.00559(7) -0.00225(6) 0.00275(6) -0.00041(6)
Gd3 0.00524(7) 0.00871(7) 0.00749(7) -0.00223(6) 0.00082(6) -0.00035(6)
Gd4 0.00961(7) 0.01039(7) 0.00897(7) -0.00251(6) -0.00012(6) -0.00036(6)
O15W 0.0181(15) 0.0241(16) 0.0145(14) 0.0007(12) 0.0037(12) 0.0025(13)
O10W 0.0197(14) 0.0166(13) 0.0135(13) -0.0022(11) 0.0029(12) -0.0028(12)
O16W 0.0214(15) 0.0201(15) 0.0175(14) -0.0036(12) 0.0055(13) -0.0016(13)
O13W 0.043(2) 0.038(2) 0.0273(19) -0.0015(17) 0.0078(18) -0.0186(17)
O19W 0.0285(18) 0.0200(15) 0.0191(15) -0.0012(13) 0.0001(14) 0.0006(14)
O17W 0.0227(17) 0.0207(16) 0.051(2) -0.0155(16) -0.0104(17) 0.0030(14)
O18W 0.0279(18) 0.0302(18) 0.0242(17) -0.0074(15) 0.0036(15) -0.0075(15)
O14W 0.0254(18) 0.0285(19) 0.045(2) 0.0005(18) -0.0143(17) 0.0021(16)
O12W 0.0221(15) 0.0191(14) 0.0176(14) -0.0032(12) 0.0012(12) -0.0057(12)
O11W 0.0263(19) 0.031(2) 0.092(4) 0.024(2) -0.024(2) -0.0121(16)

loop_
_atom_type_symbol
_atom_type_description
_atom_type_scat_dispersion_real
_atom_type_scat_dispersion_imag
_atom_type_scat_source
C C 0.0033 0.0016 'International Tables Vol C Tables 4.2.6.8 and 6.1.1.4'
H H 0.0000 0.0000 'International Tables Vol C Tables 4.2.6.8 and 6.1.1.4'
Gd Gd -0.1653 3.9035 'International Tables Vol C Tables 4.2.6.8 and 6.1.1.4'
N N 0.0061 0.0033 'International Tables Vol C Tables 4.2.6.8 and 6.1.1.4'
O O 0.0106 0.0060 'International Tables Vol C Tables 4.2.6.8 and 6.1.1.4'

loop_
_geom_angle_atom_site_label_1
_geom_angle_atom_site_label_2
_geom_angle_atom_site_label_3
_geom_angle
_geom_angle_site_symmetry_1
_geom_angle_site_symmetry_3
O1 C1 C2 114.7(3) . .
O2 C1 C2 120.1(3) . .
O2 C1 O1 125.2(4) . .
C3 C2 C1 129.5(3) . .
N1 C2 C1 111.4(3) . .
N1 C2 C3 119.1(3) . .
C2 C3 C4 129.0(3) . .
N1 C3 C2 119.1(3) 2_865 .
N1 C3 C4 111.9(3) 2_865 .
O3 C4 C3 119.3(3) . .
O3 C4 O4 125.5(4) . .
O4 C4 C3 115.2(3) . .
O7 C5 C6 116.1(3) . .
O7 C5 O8 127.2(4) . .
O8 C5 C6 116.7(3) . .
C7 C6 C5 126.4(3) . .
N5 C6 C5 113.9(3) . .
N5 C6 C7 119.5(4) . .
C6 C7 C11 124.0(4) . .
N6 C7 C6 121.2(3) . .
N6 C7 C11 114.9(3) . .
C9 C8 C12 123.7(3) . .
N6 C8 C9 122.4(4) . .
N6 C8 C12 113.8(3) . .
C8 C9 C10 126.3(4) . .
N5 C9 C8 119.4(3) . .
N5 C9 C10 114.3(3) . .
O5 C10 C9 116.0(4) . .
O6 C10 C9 117.0(3) . .
O6 C10 O5 126.9(4) . .
O11 C11 C7 116.7(3) . .
O12 C11 C7 117.3(4) . .
O12 C11 O11 126.0(4) . .
C8 C12 Gd1 170.3(3) . 1_455
O9 C12 C8 118.1(3) . .
O9 C12 O10 122.9(4) . .
O9 C12 Gd1 60.1(2) . 1_455
O10 C12 C8 118.8(3) . .
O10 C12 Gd1 63.2(2) . 1_455
O13 C13 C14 120.0(4) . .
O13 C13 O14 124.9(4) . .
O14 C13 C14 115.0(3) . .
C15 C14 C13 129.3(3) 2_766 .
N2 C14 C13 111.5(3) . .
N2 C14 C15 119.1(3) . 2_766
C14 C15 C16 129.0(3) 2_766 .
N2 C15 C14 119.4(3) . 2_766
N2 C15 C16 111.4(3) . .
O15 C16 C15 114.9(3) . .
O16 C16 C15 118.9(4) . .
O16 C16 O15 126.1(4) . .
O17 C17 C18 116.3(4) . .
O17 C17 O18 126.9(4) . .
O18 C17 C18 116.7(4) . .
C19 C18 C17 126.1(4) . .
N4 C18 C17 112.5(4) . .
N4 C18 C19 121.3(4) . .
C18 C19 C24 128.7(4) . .
N3 C19 C18 119.1(3) . .
N3 C19 C24 112.2(3) . .
C21 C20 C23 124.9(3) . .
N3 C20 C21 118.7(3) . .
N3 C20 C23 116.5(3) . .
C20 C21 C22 122.8(3) . .
N4 C21 C20 121.7(3) . .
N4 C21 C22 115.5(3) . .
C21 C22 Gd3 167.4(3) . 1_655
O23 C22 C21 120.7(3) . .
O23 C22 O24 124.8(4) . .
O23 C22 Gd3 63.2(2) . 1_655
O24 C22 C21 114.3(4) . .
O24 C22 Gd3 62.0(2) . 1_655
O21 C23 C20 115.4(3) . .
O22 C23 C20 118.4(4) . .
O22 C23 O21 126.2(4) . .
O20 C24 C19 119.0(4) . .
O19 C24 C19 115.6(3) . .
O19 C24 O20 125.4(4) . .
C14 N2 C15 121.5(3) . .
C14 N2 Gd3 117.8(3) . .
C15 N2 Gd3 117.1(2) . .
C19 N3 Gd3 121.9(3) . .
C20 N3 C19 120.7(3) . .
C20 N3 Gd3 117.4(3) . .
C6 N5 C9 119.8(3) . .
C6 N5 Gd1 121.2(3) . .
C9 N5 Gd1 118.7(2) . .
C8 N6 C7 117.7(3) . .
C21 N4 C18 118.4(4) . .
C1 O1 Gd1 129.0(2) . .
H1WA O1W H1WB 102.2(9) . .
Gd2 O1W H1WA 134.6(8) . .
Gd2 O1W H1WB 122.6(8) . .
C1 O2 Gd2 137.7(3) . .
H2WA O2W H2WB 103.6(13) . .
Gd2 O2W H2WA 124.7(9) . .
Gd2 O2W H2WB 131.7(12) . .
C2 N1 C3 121.9(3) . 2_865
C2 N1 Gd1 118.4(2) . .
C3 N1 Gd1 117.3(2) 2_865 .
H3WA O3W H3WB 102.8(11) . .
Gd2 O3W H3WA 120.0(8) . .
Gd2 O3W H3WB 133.5(12) . .
C4 O3 Gd2 157.7(3) . .
H4WA O4W H4WB 104.1(10) . .
Gd2 O4W H4WA 121.4(8) . .
Gd2 O4W H4WB 123.8(14) . .
C4 O4 Gd1 129.5(3) . 2_865
H5WA O5W H5WB 98.8(7) . .
Gd4 O5W H5WA 120.1(8) . .
Gd4 O5W H5WB 123.2(5) . .
C10 O5 Gd1 125.1(3) . .
H6WA O6W H6WB 102.9(9) . .
Gd4 O6W H6WA 122.5(9) . .
Gd4 O6W H6WB 116.7(6) . .
H7WA O7W H7WB 100.1(9) . .
Gd4 O7W H7WA 135.2(7) . .
Gd4 O7W H7WB 117.4(8) . .
C5 O7 Gd1 124.4(3) . .
H8WA O8W H8WB 102.9(9) . .
Gd4 O8W H8WA 103.0(6) . .
Gd4 O8W H8WB 120.2(7) . .
C5 O8 Gd4 146.2(3) . .
H9WA O9W H9WB 103.6(8) . .
Gd3 O9W H9WA 131.9(8) . .
Gd3 O9W H9WB 124.1(5) . .
C12 O9 Gd1 93.4(2) . 1_455
C12 O10 Gd1 90.0(2) . 1_455
C11 O11 Gd1 132.1(3) . 2_775
C13 O13 Gd2 139.3(3) . .
C13 O14 Gd3 129.5(3) . .
C16 O15 Gd3 130.2(3) . .
C16 O16 Gd2 146.6(3) . 2_766
C17 O17 Gd4 138.7(3) . .
C24 O20 Gd4 137.8(2) . .
H20A O20W H20B 109.4 . .
Gd4 O20W H20A 109.3 . .
Gd4 O20W H20B 109.3 . .
C24 O19 Gd3 127.6(3) . .
H21A O21W H21B 105.7(5) . .
Gd4 O21W H21A 122.3(4) . .
Gd4 O21W H21B 109.6(6) . .
C23 O21 Gd3 125.5(3) . .
C22 O23 Gd3 90.5(2) . 1_655
C22 O24 Gd3 90.8(2) . 1_655
N5 Gd1 N1 126.89(11) . .
O1 Gd1 N5 73.86(11) . .
O1 Gd1 N1 62.33(10) . .
O1 Gd1 O5 81.40(11) . .
O1 Gd1 O7 79.51(10) . .
O1 Gd1 O9 79.98(11) . 1_655
O1 Gd1 O10 130.63(11) . 1_655
O4 Gd1 N5 140.63(11) 2_865 .
O4 Gd1 O1 124.57(10) 2_865 .
O4 Gd1 N1 62.69(10) 2_865 .
O4 Gd1 O5 82.69(11) 2_865 .
O4 Gd1 O7 146.29(11) 2_865 .
O4 Gd1 O9 86.80(11) 2_865 1_655
O4 Gd1 O10 72.71(11) 2_865 1_655
O5 Gd1 N5 64.83(10) . .
O5 Gd1 N1 79.72(10) . .
O5 Gd1 O7 127.60(10) . .
O5 Gd1 O9 148.05(10) . 1_655
O5 Gd1 O10 147.11(10) . 1_655
O7 Gd1 N5 63.08(10) . .
O7 Gd1 N1 129.71(10) . .
O7 Gd1 O10 73.59(10) . 1_655
O9 Gd1 N5 132.48(11) 1_655 .
O9 Gd1 N1 68.67(10) 1_655 .
O9 Gd1 O7 73.71(10) 1_655 .
O9 Gd1 O10 53.20(10) 1_655 1_655
O10 Gd1 N5 124.78(11) 1_655 .
O10 Gd1 N1 106.68(10) 1_655 .
O11 Gd1 N5 70.71(11) 2_775 .
O11 Gd1 O1 144.26(10) 2_775 .
O11 Gd1 N1 141.29(10) 2_775 .
O11 Gd1 O4 82.49(10) 2_775 2_865
O11 Gd1 O5 79.55(11) 2_775 .
O11 Gd1 O7 88.62(10) 2_775 .
O11 Gd1 O9 128.86(11) 2_775 1_655
O11 Gd1 O10 75.93(10) 2_775 1_655
O1W Gd2 O2 77.28(11) . .
O1W Gd2 O4W 141.73(11) . .
O1W Gd2 O13 79.05(11) . .
O2 Gd2 O13 143.53(10) . .
O2W Gd2 O1W 98.89(13) . .
O2W Gd2 O2 71.27(11) . .
O2W Gd2 O3W 146.07(11) . .
O2W Gd2 O4W 85.59(13) . .
O2W Gd2 O13 140.15(11) . .
O2W Gd2 O16 71.24(11) . 2_766
O3W Gd2 O1W 84.89(12) . .
O3W Gd2 O2 76.84(11) . .
O3W Gd2 O4W 112.14(13) . .
O3W Gd2 O13 73.76(10) . .
O3 Gd2 O1W 144.07(11) . .
O3 Gd2 O2 69.26(10) . .
O3 Gd2 O2W 82.77(12) . .
O3 Gd2 O3W 75.29(11) . .
O3 Gd2 O4W 74.15(11) . .
O3 Gd2 O13 121.87(11) . .
O3 Gd2 O16 140.90(12) . 2_766
O4W Gd2 O2 138.52(10) . .
O4W Gd2 O13 73.87(11) . .
O16 Gd2 O1W 70.59(12) 2_766 .
O16 Gd2 O2 125.10(11) 2_766 .
O16 Gd2 O3W 139.76(11) 2_766 .
O16 Gd2 O4W 75.16(12) 2_766 .
O16 Gd2 O13 70.65(11) 2_766 .
N3 Gd3 N2 128.89(10) . .
O9W Gd3 N2 141.86(10) . .
O9W Gd3 N3 74.11(10) . .
O9W Gd3 O14 149.15(10) . .
O9W Gd3 O15 81.74(10) . .
O9W Gd3 O19 86.40(11) . .
O9W Gd3 O23 73.31(10) . 1_455
O9W Gd3 O24 125.54(10) . 1_455
O14 Gd3 N2 61.20(10) . .
O14 Gd3 N3 75.22(10) . .
O14 Gd3 O23 130.86(10) . 1_455
O14 Gd3 O24 78.16(10) . 1_455
O15 Gd3 N2 60.85(10) . .
O15 Gd3 N3 137.66(11) . .
O15 Gd3 O14 120.25(10) . .
O15 Gd3 O19 150.13(10) . .
O15 Gd3 O23 73.68(11) . 1_455
O15 Gd3 O24 92.11(11) . 1_455
O19 Gd3 N2 129.80(10) . .
O19 Gd3 N3 62.69(10) . .
O19 Gd3 O14 82.53(10) . .
O19 Gd3 O23 76.68(10) . 1_455
O19 Gd3 O24 72.80(11) . 1_455
O21 Gd3 N2 83.49(11) . .
O21 Gd3 N3 65.19(10) . .
O21 Gd3 O9W 81.13(10) . .
O21 Gd3 O14 83.17(10) . .
O21 Gd3 O15 77.24(11) . .
O21 Gd3 O19 127.86(10) . .
O21 Gd3 O23 143.48(10) . 1_455
O21 Gd3 O24 149.99(11) . 1_455
O23 Gd3 N2 100.78(11) 1_455 .
O23 Gd3 N3 128.67(10) 1_455 .
O24 Gd3 N2 66.98(10) 1_455 .
O24 Gd3 N3 130.23(10) 1_455 .
O24 Gd3 O23 53.32(10) 1_455 1_455
O5W Gd4 O8W 69.91(10) . .
O5W Gd4 O20 135.83(10) . .
O6W Gd4 O5W 65.51(11) . .
O6W Gd4 O8W 119.88(11) . .
O6W Gd4 O20 113.22(9) . .
O7W Gd4 O5W 73.43(10) . .
O7W Gd4 O6W 70.47(11) . .
O7W Gd4 O8W 130.29(11) . .
O7W Gd4 O20 65.82(9) . .
O8W Gd4 O20 126.84(9) . .
O8 Gd4 O5W 85.86(11) . .
O8 Gd4 O6W 66.81(11) . .
O8 Gd4 O7W 137.13(10) . .
O8 Gd4 O8W 71.85(10) . .
O8 Gd4 O20 136.35(10) . .
O17 Gd4 O5W 84.75(11) . .
O17 Gd4 O6W 140.16(12) . .
O17 Gd4 O7W 76.16(11) . .
O17 Gd4 O8W 68.22(11) . .
O17 Gd4 O8 139.81(10) . .
O17 Gd4 O20 69.97(9) . .
O17 Gd4 O20W 82.95(12) . .
O17 Gd4 O21W 134.63(10) . .
O20W Gd4 O5W 140.49(11) . .
O20W Gd4 O6W 136.82(12) . .
O20W Gd4 O7W 138.13(11) . .
O20W Gd4 O8W 70.64(11) . .
O20W Gd4 O8 79.89(11) . .
O20W Gd4 O20 73.05(10) . .
O20W Gd4 O21W 74.62(11) . .
O21W Gd4 O5W 135.96(10) . .
O21W Gd4 O6W 70.55(11) . .
O21W Gd4 O7W 94.99(10) . .
O21W Gd4 O8W 134.72(10) . .
O21W Gd4 O8 74.26(10) . .
O21W Gd4 O20 65.97(8) . .
H15A O15W H15B 109.8 . .
H10A O10W H10B 102.0(9) . .
H16A O16W H16B 109.6 . .
H13A O13W H13B 129.8 . .
H19A O19W H19B 109.5 . .
H17A O17W H17B 109.6 . .
H18A O18W H18B 109.4 . .
H14A O14W H14B 109.4 . .
H12A O12W H12B 103.5(9) . .
H11A O11W H11B 102.4(9) . .

loop_
_geom_bond_atom_site_label_1
_geom_bond_atom_site_label_2
_geom_bond_distance
_geom_bond_site_symmetry_2
C1 C2 1.534(5) .
C1 O1 1.252(5) .
C1 O2 1.249(5) .
C2 C3 1.405(5) .
C2 N1 1.342(5) .
C3 C4 1.541(5) .
C3 N1 1.346(5) 2_865
C4 O3 1.244(5) .
C4 O4 1.254(5) .
C5 C6 1.512(6) .
C5 O7 1.255(5) .
C5 O8 1.257(5) .
C6 C7 1.415(5) .
C6 N5 1.327(5) .
C7 C11 1.509(5) .
C7 N6 1.336(5) .
C8 C9 1.385(5) .
C8 C12 1.508(6) .
C8 N6 1.331(5) .
C9 C10 1.522(6) .
C9 N5 1.348(5) .
C10 O5 1.266(5) .
C10 O6 1.247(5) .
C11 O11 1.269(5) .
C11 O12 1.244(5) .
C12 O9 1.255(5) .
C12 O10 1.265(5) .
C12 Gd1 2.807(4) 1_455
C13 C14 1.540(5) .
C13 O13 1.237(5) .
C13 O14 1.262(5) .
C14 C15 1.405(5) 2_766
C14 N2 1.337(5) .
C15 C14 1.405(5) 2_766
C15 C16 1.518(5) .
C15 N2 1.340(5) .
C16 O15 1.260(5) .
C16 O16 1.248(5) .
C17 C18 1.529(6) .
C17 O17 1.247(5) .
C17 O18 1.256(5) .
C18 C19 1.407(6) .
C18 N4 1.342(5) .
C19 C24 1.513(6) .
C19 N3 1.342(5) .
C20 C21 1.419(5) .
C20 C23 1.495(6) .
C20 N3 1.337(5) .
C21 C22 1.516(5) .
C21 N4 1.325(5) .
C22 O23 1.233(5) .
C22 O24 1.275(5) .
C22 Gd3 2.789(4) 1_655
C23 O21 1.280(5) .
C23 O22 1.241(5) .
C24 O20 1.266(5) .
C24 O19 1.257(5) .
N2 Gd3 2.662(3) .
N3 Gd3 2.520(3) .
N5 Gd1 2.519(3) .
O1 Gd1 2.385(3) .
O1W H1WA 1.007(7) .
O1W H1WB 0.985(7) .
O1W Gd2 2.364(3) .
O2 Gd2 2.413(3) .
O2W H2WA 0.984(8) .
O2W H2WB 0.987(13) .
O2W Gd2 2.347(3) .
N1 C3 1.346(5) 2_865
N1 Gd1 2.611(3) .
O3W H3WA 0.992(7) .
O3W H3WB 0.985(8) .
O3W Gd2 2.360(3) .
O3 Gd2 2.332(3) .
O4W H4WA 0.981(7) .
O4W H4WB 0.986(7) .
O4W Gd2 2.375(3) .
O4 Gd1 2.366(3) 2_865
O5W H5WA 1.008(7) .
O5W H5WB 1.011(4) .
O5W Gd4 2.507(3) .
O5 Gd1 2.395(3) .
O6W H6WA 0.996(7) .
O6W H6WB 0.984(7) .
O6W Gd4 2.458(3) .
O7W H7WA 1.013(7) .
O7W H7WB 1.003(6) .
O7W Gd4 2.447(3) .
O7 Gd1 2.482(3) .
O8W H8WA 0.997(7) .
O8W H8WB 0.984(8) .
O8W Gd4 2.512(3) .
O8 Gd4 2.441(3) .
O9W H9WA 0.986(8) .
O9W H9WB 0.990(4) .
O9W Gd3 2.400(3) .
O9 Gd1 2.437(3) 1_455
O10 Gd1 2.506(3) 1_455
O11 Gd1 2.344(3) 2_775
O13 Gd2 2.421(3) .
O14 Gd3 2.427(3) .
O15 Gd3 2.403(3) .
O16 Gd2 2.351(3) 2_766
O17 Gd4 2.339(3) .
O20 Gd4 2.541(3) .
O20W H20A 0.8500 .
O20W H20B 0.8520 .
O20W Gd4 2.393(3) .
O19 Gd3 2.407(3) .
O21W H21A 0.975(4) .
O21W H21B 0.975(4) .
O21W Gd4 2.437(3) .
O21 Gd3 2.376(3) .
O23 Gd3 2.490(3) 1_655
O24 Gd3 2.464(3) 1_655
Gd1 O4 2.366(3) 2_865
Gd1 O9 2.437(3) 1_655
Gd1 O10 2.506(3) 1_655
Gd1 O11 2.344(3) 2_775
Gd2 O16 2.351(3) 2_766
Gd3 O23 2.490(3) 1_455
Gd3 O24 2.464(3) 1_455
O15W H15A 0.8484 .
O15W H15B 0.8493 .
O10W H10A 0.986(7) .
O10W H10B 1.005(7) .
O16W H16A 0.8456 .
O16W H16B 0.8501 .
O13W H13A 0.8643 .
O13W H13B 0.9018 .
O19W H19A 0.8494 .
O19W H19B 0.8492 .
O17W H17A 0.8474 .
O17W H17B 0.8494 .
O18W H18A 0.8489 .
O18W H18B 0.8494 .
O14W H14A 0.8500 .
O14W H14B 0.8492 .
O12W H12A 0.984(6) .
O12W H12B 0.985(8) .
O11W H11A 1.000(7) .
O11W H11B 0.983(7) .

loop_
_geom_hbond_atom_site_label_D
_geom_hbond_atom_site_label_H
_geom_hbond_atom_site_label_A
_geom_hbond_distance_DH
_geom_hbond_distance_HA
_geom_hbond_distance_DA
_geom_hbond_angle_DHA
_geom_hbond_site_symmetry_A
O9W H9WA O18 0.986(8) 1.881(7) 2.828(4) 160.2(13) 2_876
O1W H1WA O12W 1.007(7) 1.804(7) 2.809(4) 176.6(14) .
O1W H1WB O16W 0.985(7) 1.713(7) 2.684(5) 168.0(10) .
O2W H2WA O18W 0.984(8) 1.781(11) 2.736(5) 162.7(13) .
O2W H2WB O6 0.987(13) 1.702(8) 2.665(4) 164(2) 2_765
O3W H3WB O15W 0.985(8) 1.733(9) 2.709(5) 170.1(12) 1_655
O4W H4WA O19W 0.981(7) 1.691(9) 2.638(5) 160.7(14) .
O4W H4WB O22 0.986(7) 1.713(8) 2.685(4) 168(3) 2_866
O5W H5WA O10 1.008(7) 1.957(10) 2.809(4) 140.5(8) 2_775
O6W H6WA O11 0.996(7) 1.842(8) 2.834(5) 174.3(13) .
O6W H6WB O18W 0.984(7) 1.684(8) 2.638(5) 162.1(11) 1_565
O8W H8WB O12 0.984(8) 1.905(8) 2.784(5) 147.3(13) 1_655
O20W H20A O10W 0.85 2.14 2.846(5) 139.9 .
O21W H21A O12 0.975(4) 1.933(5) 2.890(4) 166.3(8) .
O15W H15A O9 0.85 1.92 2.758(5) 170.4 .
O15W H15B O17W 0.85 1.90 2.693(5) 153.9 .
O10W H10A O14 0.986(7) 1.855(8) 2.807(4) 161.3(10) .
O10W H10B O12W 1.005(7) 1.890(8) 2.893(5) 175(2) 1_655
O16W H16B O14W 0.85 2.09 2.755(6) 134.7 .
O13W H13A O21W 0.86 1.78 2.626(5) 165.2 .
O19W H19A O18 0.85 1.90 2.744(5) 172.2 1_545
O17W H17A O5 0.85 2.06 2.873(5) 161.8 2_765
O18W H18A O19W 0.85 2.62 2.690(6) 85.5 1_455
O18W H18B O15 0.85 2.09 2.823(5) 144.6 2_766
O14W H14B O15W 0.85 2.04 2.831(6) 153.9 .
O12W H12A O24 0.984(6) 1.900(7) 2.810(4) 152.5(10) 1_455
O12W H12B O11W 0.985(8) 1.729(11) 2.681(5) 161.4(14) 1_455
O11W H11B O21 0.983(7) 1.866(9) 2.818(5) 162.3(17) 2_866

loop_
_geom_torsion_atom_site_label_1
_geom_torsion_atom_site_label_2
_geom_torsion_atom_site_label_3
_geom_torsion_atom_site_label_4
_geom_torsion
_geom_torsion_site_symmetry_1
_geom_torsion_site_symmetry_4
C1 C2 C3 C4 -4.0(7) . .
C1 C2 C3 N1 178.8(4) . 2_865
C1 C2 N1 C3 -178.9(4) . 2_865
C1 C2 N1 Gd1 19.5(4) . .
C2 C1 O1 Gd1 17.3(5) . .
C2 C1 O2 Gd2 82.6(5) . .
C2 C3 C4 O3 -13.8(7) . .
C2 C3 C4 O4 167.8(4) . .
C3 C2 N1 C3 0.4(6) . 2_865
C3 C2 N1 Gd1 -161.2(3) . .
C3 C4 O3 Gd2 57.3(10) . .
C3 C4 O4 Gd1 0.2(6) . 2_865
C5 C6 C7 C11 8.7(6) . .
C5 C6 C7 N6 -172.0(4) . .
C5 C6 N5 C9 174.7(3) . .
C5 C6 N5 Gd1 -11.8(5) . .
C6 C5 O7 Gd1 -8.2(5) . .
C6 C5 O8 Gd4 144.7(4) . .
C6 C7 C11 O11 63.9(5) . .
C6 C7 C11 O12 -118.3(4) . .
C6 C7 N6 C8 -2.9(6) . .
C7 C6 N5 C9 -1.0(6) . .
C7 C6 N5 Gd1 172.5(3) . .
C7 C11 O11 Gd1 82.8(4) . 2_775
C8 C9 C10 O5 -177.1(4) . .
C8 C9 C10 O6 5.1(6) . .
C8 C9 N5 C6 -1.1(6) . .
C8 C9 N5 Gd1 -174.8(3) . .
C8 C12 O9 Gd1 169.1(3) . 1_455
C8 C12 O10 Gd1 -169.3(3) . 1_455
C9 C8 C12 O9 80.1(5) . .
C9 C8 C12 O10 -104.0(4) . .
C9 C8 N6 C7 0.8(6) . .
C9 C10 O5 Gd1 -11.9(5) . .
C10 C9 N5 C6 177.0(4) . .
C10 C9 N5 Gd1 3.3(4) . .
C11 C7 N6 C8 176.4(3) . .
C12 C8 C9 C10 8.3(6) . .
C12 C8 C9 N5 -173.8(4) . .
C12 C8 N6 C7 176.3(3) . .
C13 C14 N2 C15 -176.6(3) . .
C13 C14 N2 Gd3 25.3(4) . .
C14 C13 O13 Gd2 78.2(5) . .
C14 C13 O14 Gd3 4.4(5) . .
C14 C15 C16 O15 -164.9(4) 2_766 .
C14 C15 C16 O16 18.9(6) 2_766 .
C14 C15 N2 C14 0.0(6) 2_766 .
C14 C15 N2 Gd3 158.2(3) 2_766 .
C15 C14 N2 C15 0.0(6) 2_766 .
C15 C14 N2 Gd3 -158.1(3) 2_766 .
C15 C16 O15 Gd3 -3.6(5) . .
C15 C16 O16 Gd2 -76.9(6) . 2_766
C16 C15 N2 C14 175.1(3) . .
C16 C15 N2 Gd3 -26.7(4) . .
C17 C18 C19 C24 -5.9(7) . .
C17 C18 C19 N3 174.8(4) . .
C17 C18 N4 C21 -173.2(3) . .
C18 C17 O17 Gd4 90.8(5) . .
C18 C19 C24 O20 0.2(6) . .
C18 C19 C24 O19 -178.8(4) . .
C18 C19 N3 C20 -0.7(5) . .
C18 C19 N3 Gd3 178.5(3) . .
C19 C18 N4 C21 3.1(6) . .
C19 C24 O20 Gd4 69.5(5) . .
C19 C24 O19 Gd3 0.1(5) . .
C20 C21 C22 O23 -93.5(5) . .
C20 C21 C22 O24 91.8(5) . .
C20 C21 C22 Gd3 161.8(11) . 1_655
C20 C21 N4 C18 -3.5(6) . .
C20 C23 O21 Gd3 0.1(5) . .
C21 C20 C23 O21 179.6(4) . .
C21 C20 C23 O22 -1.2(6) . .
C21 C20 N3 C19 0.4(5) . .
C21 C20 N3 Gd3 -178.8(3) . .
C21 C22 O23 Gd3 -166.4(3) . 1_655
C21 C22 O24 Gd3 166.6(3) . 1_655
C22 C21 N4 C18 175.8(3) . .
C23 C20 C21 C22 1.2(6) . .
C23 C20 C21 N4 -179.5(4) . .
C23 C20 N3 C19 -178.4(3) . .
C23 C20 N3 Gd3 2.4(4) . .
C24 C19 N3 C20 179.8(3) . .
C24 C19 N3 Gd3 -1.0(4) . .
N2 C15 C16 O15 20.7(5) . .
N2 C15 C16 O16 -155.5(4) . .
N3 C19 C24 O20 179.6(3) . .
N3 C19 C24 O19 0.6(5) . .
N3 C20 C21 C22 -177.5(3) . .
N3 C20 C21 N4 1.8(6) . .
N3 C20 C23 O21 -1.7(5) . .
N3 C20 C23 O22 177.6(4) . .
N5 C6 C7 C11 -176.2(4) . .
N5 C6 C7 N6 3.1(6) . .
N5 C9 C10 O5 4.9(5) . .
N5 C9 C10 O6 -172.9(4) . .
N6 C7 C11 O11 -115.4(4) . .
N6 C7 C11 O12 62.4(5) . .
N6 C8 C9 C10 -176.6(4) . .
N6 C8 C9 N5 1.3(6) . .
N6 C8 C12 O9 -95.4(4) . .
N6 C8 C12 O10 80.5(4) . .
N4 C18 C19 C24 178.3(4) . .
N4 C18 C19 N3 -1.1(6) . .
N4 C21 C22 O23 87.2(5) . .
N4 C21 C22 O24 -87.4(4) . .
N4 C21 C22 Gd3 -17.5(15) . 1_655
O1 C1 C2 C3 157.6(4) . .
O1 C1 C2 N1 -23.1(5) . .
O1 C1 O2 Gd2 -99.8(5) . .
O2 C1 C2 C3 -24.5(6) . .
O2 C1 C2 N1 154.7(4) . .
O2 C1 O1 Gd1 -160.4(3) . .
N1 C2 C3 C4 176.8(4) . .
N1 C2 C3 N1 -0.4(6) . 2_865
N1 C3 C4 O3 163.6(4) 2_865 .
N1 C3 C4 O4 -14.8(5) 2_865 .
O3 C4 O4 Gd1 -178.1(3) . 2_865
O4 C4 O3 Gd2 -124.5(7) . .
O6 C10 O5 Gd1 165.7(3) . .
O7 C5 C6 C7 -171.9(4) . .
O7 C5 C6 N5 12.8(5) . .
O7 C5 O8 Gd4 -34.1(8) . .
O8 C5 C6 C7 9.1(6) . .
O8 C5 C6 N5 -166.2(4) . .
O8 C5 O7 Gd1 170.7(3) . .
O9 C12 O10 Gd1 6.5(4) . 1_455
O10 C12 O9 Gd1 -6.7(4) . 1_455
O12 C11 O11 Gd1 -94.8(5) . 2_775
O13 C13 C14 C15 -19.8(6) . 2_766
O13 C13 C14 N2 156.4(4) . .
O13 C13 O14 Gd3 -171.9(3) . .
O14 C13 C14 C15 163.8(4) . 2_766
O14 C13 C14 N2 -20.0(5) . .
O14 C13 O13 Gd2 -105.8(5) . .
O15 C16 O16 Gd2 107.3(6) . 2_766
O16 C16 O15 Gd3 172.3(3) . .
O17 C17 C18 C19 -52.9(6) . .
O17 C17 C18 N4 123.3(4) . .
O18 C17 C18 C19 131.5(4) . .
O18 C17 C18 N4 -52.3(5) . .
O18 C17 O17 Gd4 -94.1(6) . .
O20 C24 O19 Gd3 -178.9(3) . .
O19 C24 O20 Gd4 -111.6(4) . .
O22 C23 O21 Gd3 -179.1(3) . .
O23 C22 O24 Gd3 -7.8(4) . 1_655
O24 C22 O23 Gd3 7.7(4) . 1_655
